data_7157509
loop_
_publ_author_name
'Banerjee, Indrani'
'Sagar, Shweta'
'Panda, Tarun K.'

_publ_section_title
;
 Calcium mediated efficient synthesis of N-arylamidines from organic
 nitriles and amines.
;
_journal_issue 22
_journal_name_full 'Organic &amp; biomolecular chemistry'
_journal_page_first 4231
_journal_page_last 4237
_journal_paper_doi 10.1039/d0ob00805b
_journal_volume 18
_journal_year 2020
_chemical_formula_moiety 'C27 H30 Cl N3 O2'
_chemical_formula_sum 'C27 H30 Cl N3 O2'
_chemical_formula_weight 464.01
_space_group_crystal_system monoclinic
_space_group_IT_number 14
_space_group_name_Hall '-P 2yn'
_space_group_name_H-M_alt 'P 1 21/n 1'
_atom_sites_solution_hydrogens geom
_atom_sites_solution_primary direct
_atom_sites_solution_secondary difmap
_audit_update_record
;
2020-04-18 deposited with the CCDC.	2020-05-18 downloaded from the CCDC.
;
_cell_angle_alpha 90.0000
_cell_angle_beta 115.4934(14)
_cell_angle_gamma 90.0000
_cell_formula_units_Z 16
_cell_length_a 18.7816(14)
_cell_length_b 29.0379(17)
_cell_length_c 19.9928(15)
_cell_measurement_reflns_used 16113
_cell_measurement_temperature 113
_cell_measurement_theta_max 27.50
_cell_measurement_theta_min 3.00
_cell_volume 9842.0(12)
_computing_cell_refinement 'CrystalClear-SM Expert 2.1 b45'
_computing_data_collection 'CrystalClear-SM Expert 2.1 b45 (Rigaku, 2015)'
_computing_data_reduction 'CrystalClear-SM Expert 2.1 b45'
_computing_molecular_graphics 'CrystalStructure 4.2.4'
_computing_publication_material 'CrystalStructure 4.2.4 (Rigaku, 2016)'
_computing_structure_refinement 'SHELXL Version 2016/4 (Sheldrick, 2008)'
_computing_structure_solution 'SIR92 (Altomare, et al., 1994)'
_diffrn_ambient_temperature 113
_diffrn_detector_area_resol_mean 5.814
_diffrn_measured_fraction_theta_full 0.998
_diffrn_measured_fraction_theta_max 0.998
_diffrn_measurement_device_type 'Rigaku XtaLAB P200'
_diffrn_measurement_method \w
_diffrn_radiation_type 'Mo K\a'
_diffrn_radiation_wavelength 0.71075
_diffrn_reflns_av_R_equivalents 0.0532
_diffrn_reflns_Laue_measured_fraction_full 0.998
_diffrn_reflns_Laue_measured_fraction_max 0.998
_diffrn_reflns_limit_h_max 24
_diffrn_reflns_limit_h_min -24
_diffrn_reflns_limit_k_max 37
_diffrn_reflns_limit_k_min -37
_diffrn_reflns_limit_l_max 25
_diffrn_reflns_limit_l_min -25
_diffrn_reflns_number 148562
_diffrn_reflns_point_group_measured_fraction_full 0.998
_diffrn_reflns_point_group_measured_fraction_max 0.998
_diffrn_reflns_theta_full 25.242
_diffrn_reflns_theta_max 27.543
_diffrn_reflns_theta_min 3.024
_diffrn_standards_number 0
_exptl_absorpt_coefficient_mu 0.195
_exptl_absorpt_correction_T_max 0.973
_exptl_absorpt_correction_T_min 0.941
_exptl_absorpt_correction_type multi-scan
_exptl_absorpt_process_details 'REQAB (Rigaku, 1998)'
_exptl_crystal_colour colorless
_exptl_crystal_density_diffrn 1.253
_exptl_crystal_density_method 'not measured'
_exptl_crystal_description block
_exptl_crystal_F_000 4182.00
_exptl_crystal_size_max 0.240
_exptl_crystal_size_mid 0.220
_exptl_crystal_size_min 0.140
_refine_diff_density_max 0.99
_refine_diff_density_min -1.05
_refine_ls_extinction_method none
_refine_ls_goodness_of_fit_ref 1.032
_refine_ls_hydrogen_treatment mixed
_refine_ls_number_parameters 1221
_refine_ls_number_reflns 22653
_refine_ls_number_restraints 0
_refine_ls_R_factor_all 0.0714
_refine_ls_R_factor_gt 0.0462
_refine_ls_shift/su_max 0.001
_refine_ls_structure_factor_coef Fsqd
_refine_ls_weighting_details 'w = 1/[\s^2^(Fo^2^)+(0.0641P)^2^+3.5977P] where P=(Fo^2^+2Fc^2^)/3'
_refine_ls_weighting_scheme calc
_refine_ls_wR_factor_gt 0.1113
_refine_ls_wR_factor_ref 0.1228
_reflns_Friedel_coverage 0.000
_reflns_number_gt 16665
_reflns_number_total 22653
_reflns_threshold_expression F^2^>2.0\s(F^2^)
_cod_data_source_file d0ob00805b2.cif
_cod_data_source_block 4c
_cod_depositor_comments 'Adding full bibliography for 7157506--7157509.cif.'
_cod_database_code 7157509

loop_
_space_group_symop_id
_space_group_symop_operation_xyz
1 +X,+Y,+Z
2 1/2-X,1/2+Y,1/2-Z
3 -X,-Y,-Z
4 -1/2+X,-1/2-Y,-1/2+Z

loop_
_atom_site_label
_atom_site_type_symbol
_atom_site_fract_x
_atom_site_fract_y
_atom_site_fract_z
_atom_site_U_iso_or_equiv
_atom_site_adp_type
_atom_site_occupancy
_atom_site_site_symmetry_order
_atom_site_calc_flag
_atom_site_refinement_flags_posn
_atom_site_refinement_flags_adp
_atom_site_refinement_flags_occupancy
_atom_site_disorder_assembly
_atom_site_disorder_group
CL1 Cl 1.26676(2) 0.16670(2) 0.88774(3) 0.03114(11) Uani 1 1 d . . . . .
CL2 Cl 0.41555(2) 0.17225(2) 0.10032(3) 0.03684(12) Uani 1 1 d . . . . .
CL3 Cl 1.17861(2) 0.39468(2) 0.62340(3) 0.03540(12) Uani 1 1 d . . . . .
CL4 Cl 0.31437(3) 0.41706(2) -0.12864(3) 0.03766(12) Uani 1 1 d . . . . .
O1 O 0.44569(6) 0.24710(4) 0.42128(6) 0.0226(3) Uani 1 1 d . . . . .
O2 O 0.92501(6) 0.19419(4) 0.56802(6) 0.0214(3) Uani 1 1 d . . . . .
O3 O 1.23594(6) 0.22466(4) 0.58237(6) 0.0225(3) Uani 1 1 d . . . . .
O4 O 0.75059(6) 0.19866(4) 0.42089(6) 0.0214(3) Uani 1 1 d . . . . .
O5 O 0.36073(7) 0.48828(5) 0.18410(7) 0.0326(3) Uani 1 1 d . . . . .
O6 O 0.84082(6) 0.44863(4) 0.32829(6) 0.0197(2) Uani 1 1 d . . . . .
O7 O 1.12833(7) 0.53152(5) 0.30764(7) 0.0353(3) Uani 1 1 d . . . . .
O8 O 0.66023(6) 0.45302(4) 0.18459(6) 0.0234(3) Uani 1 1 d . . . . .
N1 N 0.81542(7) 0.21760(5) 0.57948(7) 0.0146(3) Uani 1 1 d . . . . .
N2 N 0.93458(7) 0.20899(5) 0.68415(7) 0.0165(3) Uani 1 1 d . . . . .
N3 N 0.80129(7) 0.23555(4) 0.68579(7) 0.0132(3) Uani 1 1 d . . . . .
N4 N 0.86441(7) 0.21770(5) 0.41429(7) 0.0157(3) Uani 1 1 d . . . . .
N5 N 0.74784(7) 0.21238(5) 0.30664(7) 0.0158(3) Uani 1 1 d . . . . .
N6 N 0.88528(7) 0.24100(4) 0.31320(7) 0.0136(3) Uani 1 1 d . . . . .
N7 N 0.73082(8) 0.46869(5) 0.34158(8) 0.0176(3) Uani 1 1 d . . . . .
N8 N 0.84876(8) 0.45534(5) 0.44564(7) 0.0191(3) Uani 1 1 d . . . . .
N9 N 0.71804(7) 0.48810(5) 0.44820(7) 0.0169(3) Uani 1 1 d . . . . .
N10 N 0.77111(7) 0.46615(5) 0.16875(7) 0.0151(3) Uani 1 1 d . . . . .
N11 N 0.65115(8) 0.45435(5) 0.06649(7) 0.0176(3) Uani 1 1 d . . . . .
N12 N 0.78851(7) 0.46286(5) 0.06080(7) 0.0149(3) Uani 1 1 d . . . . .
C1 C 0.76903(8) 0.22948(5) 0.61524(8) 0.0125(3) Uani 1 1 d . . . . .
C2 C 0.68338(8) 0.23406(5) 0.56516(8) 0.0129(3) Uani 1 1 d . . . . .
C3 C 0.64533(9) 0.20393(6) 0.50553(8) 0.0158(3) Uani 1 1 d . . . . .
H3 H 0.674450 0.179844 0.496699 0.019 Uiso 1 1 calc R U . . .
C4 C 0.56617(9) 0.20883(6) 0.45956(9) 0.0185(3) Uani 1 1 d . . . . .
H4 H 0.540953 0.187803 0.419896 0.022 Uiso 1 1 calc R U . . .
C5 C 0.52303(8) 0.24439(6) 0.47094(8) 0.0152(3) Uani 1 1 d . . . . .
C6 C 0.55938(9) 0.27458(5) 0.52987(8) 0.0159(3) Uani 1 1 d . . . . .
H6 H 0.530119 0.298799 0.538170 0.019 Uiso 1 1 calc R U . . .
C7 C 0.63893(9) 0.26899(5) 0.57651(8) 0.0146(3) Uani 1 1 d . . . . .
H7 H 0.663598 0.289466 0.617087 0.017 Uiso 1 1 calc R U . . .
C8 C 0.39881(9) 0.28231(7) 0.43237(10) 0.0263(4) Uani 1 1 d . . . . .
H8A H 0.344828 0.280527 0.393204 0.032 Uiso 1 1 calc R U . . .
H8B H 0.398135 0.278035 0.480720 0.032 Uiso 1 1 calc R U . . .
H8C H 0.421284 0.312523 0.430809 0.032 Uiso 1 1 calc R U . . .
C9 C 0.89559(9) 0.20605(6) 0.60954(8) 0.0152(3) Uani 1 1 d . . . . .
C10 C 1.01447(8) 0.19833(5) 0.72901(8) 0.0149(3) Uani 1 1 d . . . . .
C11 C 1.04589(9) 0.21453(6) 0.80179(9) 0.0192(3) Uani 1 1 d . . . . .
H11 H 1.013834 0.232195 0.818169 0.023 Uiso 1 1 calc R U . . .
C12 C 1.12353(9) 0.20510(6) 0.85050(9) 0.0218(4) Uani 1 1 d . . . . .
H12 H 1.144814 0.216366 0.899897 0.026 Uiso 1 1 calc R U . . .
C13 C 1.16947(9) 0.17911(6) 0.82623(9) 0.0196(3) Uani 1 1 d . . . . .
C14 C 1.13926(9) 0.16281(6) 0.75409(9) 0.0200(3) Uani 1 1 d . . . . .
H14 H 1.171535 0.145024 0.738125 0.024 Uiso 1 1 calc R U . . .
C15 C 1.06172(9) 0.17251(6) 0.70515(9) 0.0183(3) Uani 1 1 d . . . . .
H15 H 1.040984 0.161562 0.655587 0.022 Uiso 1 1 calc R U . . .
C16 C 0.75790(8) 0.23942(5) 0.72886(8) 0.0133(3) Uani 1 1 d . . . . .
C17 C 0.75445(9) 0.28260(6) 0.75984(8) 0.0156(3) Uani 1 1 d . . . . .
C18 C 0.71808(9) 0.28455(6) 0.80779(9) 0.0194(3) Uani 1 1 d . . . . .
H18 H 0.714700 0.313300 0.828933 0.023 Uiso 1 1 calc R U . . .
C19 C 0.68683(9) 0.24567(6) 0.82531(9) 0.0216(4) Uani 1 1 d . . . . .
H19 H 0.663029 0.247750 0.858600 0.026 Uiso 1 1 calc R U . . .
C20 C 0.69054(9) 0.20376(6) 0.79393(9) 0.0196(3) Uani 1 1 d . . . . .
H20 H 0.668616 0.177219 0.805720 0.024 Uiso 1 1 calc R U . . .
C21 C 0.72586(9) 0.19963(6) 0.74527(8) 0.0168(3) Uani 1 1 d . . . . .
C22 C 0.78787(9) 0.32531(6) 0.73972(9) 0.0186(3) Uani 1 1 d . . . . .
H22 H 0.779440 0.321656 0.687093 0.022 Uiso 1 1 calc R U . . .
C23 C 0.87703(10) 0.32985(6) 0.78713(10) 0.0250(4) Uani 1 1 d . . . . .
H23A H 0.896388 0.357685 0.772615 0.030 Uiso 1 1 calc R U . . .
H23B H 0.887762 0.331958 0.839537 0.030 Uiso 1 1 calc R U . . .
H23C H 0.903908 0.302813 0.779523 0.030 Uiso 1 1 calc R U . . .
C24 C 0.74645(12) 0.36962(6) 0.74405(11) 0.0299(4) Uani 1 1 d . . . . .
H24A H 0.770452 0.395831 0.730546 0.036 Uiso 1 1 calc R U . . .
H24B H 0.690399 0.367724 0.709712 0.036 Uiso 1 1 calc R U . . .
H24C H 0.751883 0.373761 0.794675 0.036 Uiso 1 1 calc R U . . .
C25 C 0.73075(11) 0.15308(6) 0.71279(10) 0.0261(4) Uani 1 1 d . . . . .
H25 H 0.732924 0.159077 0.664453 0.031 Uiso 1 1 calc R U . . .
C26 C 0.6616(3) 0.12322(13) 0.6970(3) 0.137(2) Uani 1 1 d . . . . .
H26A H 0.668663 0.093921 0.676282 0.164 Uiso 1 1 calc R U . . .
H26B H 0.656431 0.117416 0.742997 0.164 Uiso 1 1 calc R U . . .
H26C H 0.613884 0.138535 0.661258 0.164 Uiso 1 1 calc R U . . .
C27 C 0.8077(3) 0.12906(11) 0.76295(16) 0.1211(19) Uani 1 1 d . . . . .
H27A H 0.852212 0.149751 0.772270 0.145 Uiso 1 1 calc R U . . .
H27B H 0.806538 0.121022 0.810073 0.145 Uiso 1 1 calc R U . . .
H27C H 0.813746 0.100979 0.738674 0.145 Uiso 1 1 calc R U . . .
C28 C 0.91399(8) 0.23012(5) 0.38225(8) 0.0127(3) Uani 1 1 d . . . . .
C29 C 0.99910(8) 0.22929(5) 0.43477(8) 0.0135(3) Uani 1 1 d . . . . .
C30 C 1.03143(9) 0.19180(6) 0.48225(8) 0.0164(3) Uani 1 1 d . . . . .
H30 H 0.998757 0.166624 0.481397 0.020 Uiso 1 1 calc R U . . .
C31 C 1.11077(9) 0.19127(6) 0.53041(9) 0.0178(3) Uani 1 1 d . . . . .
H31 H 1.132556 0.165567 0.562078 0.021 Uiso 1 1 calc R U . . .
C32 C 1.15889(9) 0.22838(6) 0.53260(8) 0.0157(3) Uani 1 1 d . . . . .
C33 C 1.12720(9) 0.26591(6) 0.48607(8) 0.0166(3) Uani 1 1 d . . . . .
H33 H 1.159648 0.291401 0.487769 0.020 Uiso 1 1 calc R U . . .
C34 C 1.04771(9) 0.26589(5) 0.43707(8) 0.0155(3) Uani 1 1 d . . . . .
H34 H 1.026269 0.291302 0.404620 0.019 Uiso 1 1 calc R U . . .
C35 C 1.28723(10) 0.26159(7) 0.58483(10) 0.0272(4) Uani 1 1 d . . . . .
H35A H 1.340693 0.255024 0.622470 0.033 Uiso 1 1 calc R U . . .
H35B H 1.287892 0.264814 0.536309 0.033 Uiso 1 1 calc R U . . .
H35C H 1.268305 0.290278 0.597408 0.033 Uiso 1 1 calc R U . . .
C36 C 0.78346(9) 0.20887(6) 0.38096(8) 0.0156(3) Uani 1 1 d . . . . .
C37 C 0.66828(9) 0.20220(5) 0.25978(8) 0.0154(3) Uani 1 1 d . . . . .
C38 C 0.63613(9) 0.22113(6) 0.18882(9) 0.0188(3) Uani 1 1 d . . . . .
H38 H 0.667552 0.240574 0.174129 0.023 Uiso 1 1 calc R U . . .
C39 C 0.55873(9) 0.21188(6) 0.13940(9) 0.0231(4) Uani 1 1 d . . . . .
H39 H 0.536984 0.224932 0.091128 0.028 Uiso 1 1 calc R U . . .
C40 C 0.51378(9) 0.18347(6) 0.16133(9) 0.0229(4) Uani 1 1 d . . . . .
C41 C 0.54487(10) 0.16385(6) 0.23092(10) 0.0257(4) Uani 1 1 d . . . . .
H41 H 0.513284 0.144119 0.244966 0.031 Uiso 1 1 calc R U . . .
C42 C 0.62236(10) 0.17293(6) 0.28042(9) 0.0226(4) Uani 1 1 d . . . . .
H42 H 0.644034 0.159233 0.328229 0.027 Uiso 1 1 calc R U . . .
C43 C 0.93296(8) 0.24804(5) 0.27461(8) 0.0135(3) Uani 1 1 d . . . . .
C44 C 0.96339(8) 0.20990(5) 0.25191(8) 0.0148(3) Uani 1 1 d . . . . .
C45 C 0.99759(9) 0.21765(6) 0.20299(8) 0.0180(3) Uani 1 1 d . . . . .
H45 H 1.017774 0.192257 0.186565 0.022 Uiso 1 1 calc R U . . .
C46 C 1.00272(9) 0.26145(6) 0.17797(9) 0.0192(3) Uani 1 1 d . . . . .
H46 H 1.024760 0.265891 0.143682 0.023 Uiso 1 1 calc R U . . .
C47 C 0.97541(9) 0.29866(6) 0.20342(8) 0.0176(3) Uani 1 1 d . . . . .
H47 H 0.980527 0.328779 0.187446 0.021 Uiso 1 1 calc R U . . .
C48 C 0.94048(8) 0.29300(5) 0.25208(8) 0.0139(3) Uani 1 1 d . . . . .
C49 C 0.95812(9) 0.16118(6) 0.27723(9) 0.0182(3) Uani 1 1 d . . . . .
H49 H 0.942236 0.163550 0.318856 0.022 Uiso 1 1 calc R U . . .
C50 C 0.89435(12) 0.13357(7) 0.21543(11) 0.0379(5) Uani 1 1 d . . . . .
H50A H 0.892171 0.102368 0.233140 0.045 Uiso 1 1 calc R U . . .
H50B H 0.843164 0.148679 0.200826 0.045 Uiso 1 1 calc R U . . .
H50C H 0.906780 0.131935 0.172641 0.045 Uiso 1 1 calc R U . . .
C51 C 1.03810(11) 0.13718(7) 0.30737(12) 0.0362(5) Uani 1 1 d . . . . .
H51A H 1.032938 0.105918 0.323236 0.043 Uiso 1 1 calc R U . . .
H51B H 1.056656 0.135652 0.268501 0.043 Uiso 1 1 calc R U . . .
H51C H 1.076092 0.154537 0.349731 0.043 Uiso 1 1 calc R U . . .
C52 C 0.91073(9) 0.33439(5) 0.27929(8) 0.0165(3) Uani 1 1 d . . . . .
H52 H 0.906240 0.324862 0.325385 0.020 Uiso 1 1 calc R U . . .
C53 C 0.96831(10) 0.37488(6) 0.29945(10) 0.0251(4) Uani 1 1 d . . . . .
H53A H 0.947063 0.400760 0.316652 0.030 Uiso 1 1 calc R U . . .
H53B H 1.019202 0.365535 0.338895 0.030 Uiso 1 1 calc R U . . .
H53C H 0.975562 0.384294 0.255709 0.030 Uiso 1 1 calc R U . . .
C54 C 0.82836(10) 0.34873(6) 0.22243(9) 0.0255(4) Uani 1 1 d . . . . .
H54A H 0.810518 0.375393 0.241178 0.031 Uiso 1 1 calc R U . . .
H54B H 0.830288 0.356869 0.175670 0.031 Uiso 1 1 calc R U . . .
H54C H 0.791551 0.323092 0.214060 0.031 Uiso 1 1 calc R U . . .
C55 C 0.68516(9) 0.48067(5) 0.37783(8) 0.0149(3) Uani 1 1 d . . . . .
C56 C 0.59930(9) 0.48347(6) 0.32794(8) 0.0154(3) Uani 1 1 d . . . . .
C57 C 0.56215(9) 0.44839(6) 0.27689(9) 0.0209(3) Uani 1 1 d . . . . .
H57 H 0.591989 0.422666 0.274069 0.025 Uiso 1 1 calc R U . . .
C58 C 0.48260(10) 0.45072(6) 0.23054(10) 0.0249(4) Uani 1 1 d . . . . .
H58 H 0.457791 0.426384 0.196727 0.030 Uiso 1 1 calc R U . . .
C59 C 0.43864(9) 0.48867(6) 0.23324(9) 0.0213(4) Uani 1 1 d . . . . .
C60 C 0.47454(9) 0.52382(6) 0.28371(9) 0.0187(3) Uani 1 1 d . . . . .
H60 H 0.444741 0.549736 0.285906 0.022 Uiso 1 1 calc R U . . .
C61 C 0.55442(9) 0.52076(6) 0.33096(8) 0.0167(3) Uani 1 1 d . . . . .
H61 H 0.578779 0.544597 0.365968 0.020 Uiso 1 1 calc R U . . .
C62 C 0.31392(10) 0.52692(7) 0.18474(11) 0.0348(5) Uani 1 1 d . . . . .
H62A H 0.259592 0.522533 0.147277 0.042 Uiso 1 1 calc R U . . .
H62B H 0.314384 0.529713 0.233773 0.042 Uiso 1 1 calc R U . . .
H62C H 0.335672 0.555015 0.173598 0.042 Uiso 1 1 calc R U . . .
C63 C 0.81072(9) 0.45680(6) 0.37097(8) 0.0165(3) Uani 1 1 d . . . . .
C64 C 0.92785(9) 0.44045(6) 0.48617(8) 0.0176(3) Uani 1 1 d . . . . .
C65 C 0.97705(10) 0.46572(6) 0.54765(9) 0.0224(4) Uani 1 1 d . . . . .
H65 H 0.957763 0.492751 0.561029 0.027 Uiso 1 1 calc R U . . .
C66 C 1.05439(10) 0.45171(7) 0.58976(9) 0.0240(4) Uani 1 1 d . . . . .
H66 H 1.088210 0.469165 0.631596 0.029 Uiso 1 1 calc R U . . .
C67 C 1.08137(9) 0.41232(6) 0.57020(9) 0.0225(4) Uani 1 1 d . . . . .
C68 C 1.03295(10) 0.38642(6) 0.50971(10) 0.0237(4) Uani 1 1 d . . . . .
H68 H 1.052250 0.359065 0.497239 0.028 Uiso 1 1 calc R U . . .
C69 C 0.95588(9) 0.40064(6) 0.46725(9) 0.0209(3) Uani 1 1 d . . . . .
H69 H 0.922390 0.383152 0.425312 0.025 Uiso 1 1 calc R U . . .
C70 C 0.67298(8) 0.49580(6) 0.48915(8) 0.0150(3) Uani 1 1 d . . . . .
C71 C 0.67558(9) 0.54010(6) 0.51909(8) 0.0177(3) Uani 1 1 d . . . . .
C72 C 0.63648(9) 0.54698(6) 0.56380(9) 0.0215(4) Uani 1 1 d . . . . .
H72 H 0.636524 0.576746 0.583538 0.026 Uiso 1 1 calc R U . . .
C73 C 0.59756(10) 0.51124(7) 0.58001(9) 0.0242(4) Uani 1 1 d . . . . .
H73 H 0.571597 0.516495 0.610920 0.029 Uiso 1 1 calc R U . . .
C74 C 0.59666(9) 0.46792(6) 0.55104(9) 0.0224(4) Uani 1 1 d . . . . .
H74 H 0.570248 0.443545 0.562776 0.027 Uiso 1 1 calc R U . . .
C75 C 0.63385(9) 0.45909(6) 0.50465(8) 0.0176(3) Uani 1 1 d . . . . .
C76 C 0.72124(10) 0.57827(6) 0.50324(9) 0.0244(4) Uani 1 1 d . . . . .
H76 H 0.716769 0.573187 0.452112 0.029 Uiso 1 1 calc R U . . .
C77 C 0.80901(11) 0.57590(8) 0.55682(11) 0.0370(5) Uani 1 1 d . . . . .
H77A H 0.837332 0.600830 0.545594 0.044 Uiso 1 1 calc R U . . .
H77B H 0.815216 0.579173 0.607828 0.044 Uiso 1 1 calc R U . . .
H77C H 0.830583 0.546166 0.551279 0.044 Uiso 1 1 calc R U . . .
C78 C 0.68913(14) 0.62621(7) 0.50509(12) 0.0406(5) Uani 1 1 d . . . . .
H78A H 0.721010 0.649247 0.494474 0.049 Uiso 1 1 calc R U . . .
H78B H 0.634290 0.628235 0.467695 0.049 Uiso 1 1 calc R U . . .
H78C H 0.691443 0.631977 0.554279 0.049 Uiso 1 1 calc R U . . .
C79 C 0.63406(10) 0.41076(6) 0.47592(10) 0.0235(4) Uani 1 1 d . . . . .
H79 H 0.651048 0.413229 0.435022 0.028 Uiso 1 1 calc R U . . .
C80 C 0.55226(12) 0.38866(7) 0.44328(13) 0.0388(5) Uani 1 1 d . . . . .
H80A H 0.555486 0.357618 0.425564 0.047 Uiso 1 1 calc R U . . .
H80B H 0.532832 0.386818 0.481516 0.047 Uiso 1 1 calc R U . . .
H80C H 0.515990 0.407387 0.401831 0.047 Uiso 1 1 calc R U . . .
C81 C 0.69528(13) 0.38111(7) 0.53689(12) 0.0390(5) Uani 1 1 d . . . . .
H81A H 0.695012 0.349973 0.517871 0.047 Uiso 1 1 calc R U . . .
H81B H 0.747723 0.394766 0.552487 0.047 Uiso 1 1 calc R U . . .
H81C H 0.682287 0.379600 0.579353 0.047 Uiso 1 1 calc R U . . .
C82 C 0.81811(9) 0.47020(5) 0.13100(8) 0.0136(3) Uani 1 1 d . . . . .
C83 C 0.90082(9) 0.48439(5) 0.17839(8) 0.0151(3) Uani 1 1 d . . . . .
C84 C 0.91613(9) 0.52156(6) 0.22742(9) 0.0196(3) Uani 1 1 d . . . . .
H84 H 0.873592 0.536610 0.232112 0.024 Uiso 1 1 calc R U . . .
C85 C 0.99245(10) 0.53650(6) 0.26899(9) 0.0236(4) Uani 1 1 d . . . . .
H85 H 1.002062 0.562122 0.301272 0.028 Uiso 1 1 calc R U . . .
C86 C 1.05539(9) 0.51402(6) 0.26364(9) 0.0225(4) Uani 1 1 d . . . . .
C87 C 1.04134(9) 0.47699(6) 0.21592(9) 0.0207(3) Uani 1 1 d . . . . .
H87 H 1.084152 0.461430 0.212502 0.025 Uiso 1 1 calc R U . . .
C88 C 0.96441(9) 0.46271(6) 0.17313(8) 0.0175(3) Uani 1 1 d . . . . .
H88 H 0.954955 0.437732 0.139692 0.021 Uiso 1 1 calc R U . . .
C89 C 1.19373(11) 0.51107(8) 0.30262(11) 0.0360(5) Uani 1 1 d . . . . .
H89A H 1.242114 0.526614 0.336658 0.043 Uiso 1 1 calc R U . . .
H89B H 1.196395 0.478423 0.315905 0.043 Uiso 1 1 calc R U . . .
H89C H 1.188249 0.513927 0.251779 0.043 Uiso 1 1 calc R U . . .
C90 C 0.69041(9) 0.45723(6) 0.14100(8) 0.0161(3) Uani 1 1 d . . . . .
C91 C 0.56970(9) 0.44633(6) 0.02390(9) 0.0169(3) Uani 1 1 d . . . . .
C92 C 0.53898(9) 0.45786(6) -0.05106(9) 0.0216(4) Uani 1 1 d . . . . .
H92 H 0.572226 0.471581 -0.070266 0.026 Uiso 1 1 calc R U . . .
C93 C 0.46049(10) 0.44951(6) -0.09776(9) 0.0246(4) Uani 1 1 d . . . . .
H93 H 0.439702 0.457727 -0.148650 0.030 Uiso 1 1 calc R U . . .
C94 C 0.41275(9) 0.42910(6) -0.06953(10) 0.0244(4) Uani 1 1 d . . . . .
C95 C 0.44200(10) 0.41771(6) 0.00484(10) 0.0245(4) Uani 1 1 d . . . . .
H95 H 0.408443 0.403949 0.023662 0.029 Uiso 1 1 calc R U . . .
C96 C 0.52051(9) 0.42645(6) 0.05181(9) 0.0210(3) Uani 1 1 d . . . . .
H96 H 0.540668 0.418890 0.102915 0.025 Uiso 1 1 calc R U . . .
C97 C 0.83272(8) 0.46834(5) 0.01848(8) 0.0140(3) Uani 1 1 d . . . . .
C98 C 0.85337(9) 0.42789(6) -0.00831(8) 0.0157(3) Uani 1 1 d . . . . .
C99 C 0.89241(9) 0.43249(6) -0.05335(8) 0.0178(3) Uani 1 1 d . . . . .
H99 H 0.907391 0.405657 -0.071330 0.021 Uiso 1 1 calc R U . . .
C100 C 0.90993(9) 0.47563(6) -0.07256(9) 0.0189(3) Uani 1 1 d . . . . .
H100 H 0.936397 0.478207 -0.103578 0.023 Uiso 1 1 calc R U . . .
C101 C 0.88851(9) 0.51477(6) -0.04616(8) 0.0181(3) Uani 1 1 d . . . . .
H101 H 0.900459 0.544150 -0.059619 0.022 Uiso 1 1 calc R U . . .
C102 C 0.84977(9) 0.51223(6) -0.00021(8) 0.0161(3) Uani 1 1 d . . . . .
C103 C 0.83272(10) 0.38107(6) 0.01256(9) 0.0207(3) Uani 1 1 d . . . . .
H103 H 0.841351 0.382891 0.065464 0.025 Uiso 1 1 calc R U . . .
C104 C 0.88381(12) 0.34165(6) 0.00674(11) 0.0311(4) Uani 1 1 d . . . . .
H10A H 0.867308 0.312674 0.020932 0.037 Uiso 1 1 calc R U . . .
H10B H 0.877609 0.339360 -0.044392 0.037 Uiso 1 1 calc R U . . .
H10C H 0.939252 0.347673 0.039941 0.037 Uiso 1 1 calc R U . . .
C105 C 0.74491(11) 0.37053(7) -0.03432(10) 0.0291(4) Uani 1 1 d . . . . .
H10D H 0.732228 0.340317 -0.020444 0.035 Uiso 1 1 calc R U . . .
H10E H 0.712747 0.394207 -0.025492 0.035 Uiso 1 1 calc R U . . .
H10F H 0.733750 0.370355 -0.086928 0.035 Uiso 1 1 calc R U . . .
C106 C 0.82729(9) 0.55605(6) 0.02767(9) 0.0188(3) Uani 1 1 d . . . . .
H106 H 0.806833 0.546959 0.064417 0.023 Uiso 1 1 calc R U . . .
C107 C 0.89932(10) 0.58710(6) 0.06767(10) 0.0242(4) Uani 1 1 d . . . . .
H10G H 0.883188 0.615024 0.085027 0.029 Uiso 1 1 calc R U . . .
H10H H 0.938878 0.570560 0.110137 0.029 Uiso 1 1 calc R U . . .
H10I H 0.921941 0.595552 0.033408 0.029 Uiso 1 1 calc R U . . .
C108 C 0.76114(10) 0.58195(6) -0.03558(10) 0.0276(4) Uani 1 1 d . . . . .
H10J H 0.747876 0.609981 -0.016057 0.033 Uiso 1 1 calc R U . . .
H10K H 0.778875 0.590238 -0.073480 0.033 Uiso 1 1 calc R U . . .
H10L H 0.714436 0.562182 -0.057569 0.033 Uiso 1 1 calc R U . . .
H4A H 0.8869(11) 0.2141(6) 0.4605(11) 0.020(5) Uiso 1 1 d . . . . .
H5 H 0.7788(11) 0.2230(7) 0.2861(11) 0.027(5) Uiso 1 1 d . . . . .
H1 H 0.7942(12) 0.2162(7) 0.5337(12) 0.027(5) Uiso 1 1 d . . . . .
H2 H 0.9069(11) 0.2198(7) 0.7064(11) 0.025(5) Uiso 1 1 d . . . . .
H8 H 0.8231(12) 0.4663(7) 0.4712(11) 0.031(5) Uiso 1 1 d . . . . .
H7A H 0.7088(12) 0.4669(7) 0.2959(12) 0.030(6) Uiso 1 1 d . . . . .
H11A H 0.6807(11) 0.4577(7) 0.0438(11) 0.025(5) Uiso 1 1 d . . . . .
H10 H 0.7947(12) 0.4661(7) 0.2168(12) 0.033(6) Uiso 1 1 d . . . . .

loop_
_atom_site_aniso_label
_atom_site_aniso_U_11
_atom_site_aniso_U_22
_atom_site_aniso_U_33
_atom_site_aniso_U_23
_atom_site_aniso_U_13
_atom_site_aniso_U_12
CL1 0.01362(19) 0.0386(3) 0.0319(2) 0.0061(2) 0.00097(17) 0.00706(17)
CL2 0.01448(19) 0.0479(3) 0.0387(3) -0.0179(2) 0.00255(18) -0.00594(19)
CL3 0.0162(2) 0.0530(3) 0.0308(2) 0.0124(2) 0.00427(18) 0.00670(19)
CL4 0.0160(2) 0.0395(3) 0.0449(3) -0.0080(2) 0.00120(19) -0.00288(18)
O1 0.0114(5) 0.0272(7) 0.0227(6) -0.0052(5) 0.0013(5) 0.0027(5)
O2 0.0152(5) 0.0370(7) 0.0139(5) 0.0003(5) 0.0079(5) 0.0052(5)
O3 0.0122(5) 0.0275(7) 0.0204(6) 0.0038(5) 0.0002(5) 0.0000(5)
O4 0.0155(5) 0.0363(7) 0.0143(5) 0.0007(5) 0.0084(5) -0.0027(5)
O5 0.0145(6) 0.0431(8) 0.0303(7) -0.0091(6) 0.0002(5) 0.0031(5)
O6 0.0160(5) 0.0300(7) 0.0150(5) -0.0014(5) 0.0083(5) 0.0025(5)
O7 0.0201(6) 0.0471(9) 0.0317(7) 0.0019(6) 0.0047(6) -0.0104(6)
O8 0.0179(6) 0.0399(8) 0.0154(6) -0.0009(5) 0.0102(5) -0.0023(5)
N1 0.0115(6) 0.0236(8) 0.0086(6) 0.0000(5) 0.0042(5) 0.0009(5)
N2 0.0116(6) 0.0255(8) 0.0125(6) -0.0002(5) 0.0052(5) 0.0042(5)
N3 0.0129(6) 0.0150(7) 0.0122(6) 0.0002(5) 0.0060(5) 0.0013(5)
N4 0.0119(6) 0.0252(8) 0.0088(6) 0.0010(5) 0.0034(5) -0.0003(5)
N5 0.0115(6) 0.0248(8) 0.0116(6) 0.0012(5) 0.0054(5) -0.0022(5)
N6 0.0125(6) 0.0155(7) 0.0137(6) 0.0005(5) 0.0066(5) 0.0000(5)
N7 0.0138(6) 0.0272(8) 0.0120(7) -0.0016(6) 0.0057(5) 0.0019(5)
N8 0.0143(6) 0.0302(8) 0.0139(6) -0.0019(6) 0.0072(5) 0.0036(6)
N9 0.0158(6) 0.0209(7) 0.0157(6) -0.0013(5) 0.0083(5) 0.0000(5)
N10 0.0150(6) 0.0207(7) 0.0107(6) 0.0006(5) 0.0067(5) 0.0009(5)
N11 0.0152(6) 0.0255(8) 0.0138(6) -0.0013(6) 0.0078(5) -0.0020(5)
N12 0.0167(6) 0.0165(7) 0.0133(6) -0.0003(5) 0.0081(5) -0.0013(5)
C1 0.0130(7) 0.0113(7) 0.0135(7) 0.0009(6) 0.0059(6) -0.0002(6)
C2 0.0122(7) 0.0152(8) 0.0119(7) 0.0031(6) 0.0056(6) -0.0002(6)
C3 0.0142(7) 0.0170(8) 0.0172(8) -0.0006(6) 0.0077(6) 0.0008(6)
C4 0.0160(7) 0.0195(9) 0.0169(8) -0.0050(6) 0.0043(6) -0.0021(6)
C5 0.0111(7) 0.0181(8) 0.0150(7) 0.0027(6) 0.0041(6) -0.0002(6)
C6 0.0171(7) 0.0149(8) 0.0171(8) 0.0013(6) 0.0086(6) 0.0035(6)
C7 0.0150(7) 0.0166(8) 0.0111(7) -0.0007(6) 0.0046(6) 0.0001(6)
C8 0.0124(7) 0.0303(10) 0.0307(9) -0.0034(8) 0.0041(7) 0.0057(7)
C9 0.0128(7) 0.0190(8) 0.0138(7) 0.0016(6) 0.0059(6) 0.0006(6)
C10 0.0123(7) 0.0176(8) 0.0147(7) 0.0034(6) 0.0057(6) 0.0006(6)
C11 0.0155(7) 0.0227(9) 0.0184(8) -0.0003(7) 0.0065(6) 0.0033(6)
C12 0.0186(8) 0.0247(9) 0.0166(8) -0.0005(7) 0.0025(6) -0.0001(7)
C13 0.0126(7) 0.0190(9) 0.0228(8) 0.0057(7) 0.0036(6) 0.0011(6)
C14 0.0165(8) 0.0192(9) 0.0264(9) 0.0043(7) 0.0112(7) 0.0037(6)
C15 0.0163(7) 0.0217(9) 0.0168(8) 0.0009(6) 0.0070(6) 0.0010(6)
C16 0.0091(6) 0.0209(8) 0.0083(7) 0.0006(6) 0.0022(5) 0.0025(6)
C17 0.0129(7) 0.0201(9) 0.0117(7) -0.0004(6) 0.0032(6) 0.0020(6)
C18 0.0179(8) 0.0247(9) 0.0153(7) -0.0047(7) 0.0067(6) 0.0025(7)
C19 0.0160(7) 0.0360(10) 0.0158(8) -0.0017(7) 0.0096(6) -0.0002(7)
C20 0.0142(7) 0.0289(10) 0.0153(8) 0.0024(7) 0.0059(6) -0.0032(6)
C21 0.0152(7) 0.0210(9) 0.0127(7) -0.0003(6) 0.0044(6) -0.0003(6)
C22 0.0221(8) 0.0185(9) 0.0142(7) -0.0008(6) 0.0069(6) 0.0006(6)
C23 0.0241(9) 0.0245(10) 0.0240(9) -0.0006(7) 0.0080(7) -0.0053(7)
C24 0.0393(11) 0.0211(10) 0.0317(10) 0.0015(8) 0.0175(9) 0.0063(8)
C25 0.0422(11) 0.0193(9) 0.0219(9) -0.0006(7) 0.0188(8) -0.0036(8)
C26 0.183(4) 0.104(3) 0.222(5) -0.133(3) 0.181(4) -0.120(3)
C27 0.201(4) 0.066(2) 0.0413(15) -0.0050(14) -0.001(2) 0.093(3)
C28 0.0123(7) 0.0126(8) 0.0140(7) -0.0007(6) 0.0064(6) 0.0005(6)
C29 0.0132(7) 0.0180(8) 0.0099(7) -0.0010(6) 0.0054(6) 0.0007(6)
C30 0.0162(7) 0.0184(8) 0.0163(8) 0.0014(6) 0.0086(6) -0.0014(6)
C31 0.0169(7) 0.0204(9) 0.0157(7) 0.0049(6) 0.0066(6) 0.0043(6)
C32 0.0129(7) 0.0214(9) 0.0112(7) -0.0007(6) 0.0037(6) 0.0020(6)
C33 0.0158(7) 0.0186(8) 0.0151(7) -0.0020(6) 0.0062(6) -0.0027(6)
C34 0.0158(7) 0.0173(8) 0.0124(7) 0.0008(6) 0.0051(6) 0.0010(6)
C35 0.0144(8) 0.0320(10) 0.0276(9) -0.0012(8) 0.0020(7) -0.0039(7)
C36 0.0145(7) 0.0188(8) 0.0147(7) 0.0001(6) 0.0073(6) -0.0001(6)
C37 0.0124(7) 0.0185(8) 0.0145(7) -0.0031(6) 0.0052(6) -0.0009(6)
C38 0.0167(7) 0.0222(9) 0.0173(8) -0.0001(6) 0.0071(6) -0.0005(6)
C39 0.0188(8) 0.0291(10) 0.0169(8) -0.0022(7) 0.0034(7) 0.0016(7)
C40 0.0134(7) 0.0271(10) 0.0246(9) -0.0118(7) 0.0047(7) -0.0029(7)
C41 0.0211(8) 0.0294(10) 0.0298(9) -0.0076(8) 0.0140(7) -0.0100(7)
C42 0.0207(8) 0.0284(10) 0.0195(8) -0.0001(7) 0.0094(7) -0.0070(7)
C43 0.0095(6) 0.0198(8) 0.0100(7) 0.0013(6) 0.0030(5) -0.0006(6)
C44 0.0118(7) 0.0181(8) 0.0118(7) 0.0004(6) 0.0025(6) 0.0005(6)
C45 0.0142(7) 0.0232(9) 0.0168(8) -0.0031(6) 0.0067(6) 0.0025(6)
C46 0.0152(7) 0.0295(10) 0.0154(8) 0.0012(7) 0.0089(6) -0.0004(7)
C47 0.0169(7) 0.0201(9) 0.0163(8) 0.0030(6) 0.0075(6) -0.0015(6)
C48 0.0115(7) 0.0174(8) 0.0108(7) 0.0009(6) 0.0028(6) 0.0004(6)
C49 0.0182(8) 0.0182(9) 0.0188(8) 0.0018(6) 0.0087(6) 0.0023(6)
C50 0.0433(12) 0.0230(10) 0.0319(10) -0.0008(8) 0.0015(9) -0.0101(9)
C51 0.0291(10) 0.0305(11) 0.0517(13) 0.0182(9) 0.0199(9) 0.0129(8)
C52 0.0193(8) 0.0163(8) 0.0153(7) 0.0018(6) 0.0087(6) 0.0010(6)
C53 0.0297(9) 0.0184(9) 0.0310(9) -0.0010(7) 0.0167(8) -0.0026(7)
C54 0.0237(9) 0.0278(10) 0.0229(9) -0.0005(7) 0.0079(7) 0.0088(7)
C55 0.0152(7) 0.0149(8) 0.0165(7) -0.0003(6) 0.0087(6) 0.0005(6)
C56 0.0148(7) 0.0201(8) 0.0131(7) 0.0009(6) 0.0077(6) 0.0006(6)
C57 0.0193(8) 0.0215(9) 0.0231(8) -0.0057(7) 0.0104(7) 0.0011(7)
C58 0.0193(8) 0.0277(10) 0.0251(9) -0.0098(7) 0.0072(7) -0.0026(7)
C59 0.0145(7) 0.0298(10) 0.0179(8) 0.0000(7) 0.0054(6) -0.0001(7)
C60 0.0180(8) 0.0205(9) 0.0183(8) 0.0039(6) 0.0083(6) 0.0051(6)
C61 0.0185(8) 0.0168(8) 0.0150(7) 0.0012(6) 0.0074(6) -0.0005(6)
C62 0.0172(8) 0.0462(13) 0.0326(10) -0.0010(9) 0.0027(8) 0.0093(8)
C63 0.0147(7) 0.0190(8) 0.0164(7) -0.0020(6) 0.0072(6) 0.0006(6)
C64 0.0139(7) 0.0254(9) 0.0137(7) 0.0018(6) 0.0062(6) 0.0007(6)
C65 0.0215(8) 0.0291(10) 0.0151(8) -0.0033(7) 0.0064(7) 0.0016(7)
C66 0.0214(8) 0.0342(10) 0.0137(8) -0.0001(7) 0.0050(7) -0.0035(7)
C67 0.0138(7) 0.0347(10) 0.0178(8) 0.0078(7) 0.0056(6) 0.0005(7)
C68 0.0210(8) 0.0237(10) 0.0278(9) 0.0021(7) 0.0116(7) 0.0040(7)
C69 0.0196(8) 0.0232(9) 0.0198(8) -0.0020(7) 0.0084(7) -0.0021(7)
C70 0.0122(7) 0.0214(9) 0.0111(7) 0.0010(6) 0.0048(6) 0.0017(6)
C71 0.0169(7) 0.0224(9) 0.0126(7) -0.0013(6) 0.0053(6) -0.0004(6)
C72 0.0209(8) 0.0252(9) 0.0190(8) -0.0067(7) 0.0092(7) -0.0007(7)
C73 0.0194(8) 0.0391(11) 0.0179(8) -0.0041(7) 0.0115(7) -0.0021(7)
C74 0.0190(8) 0.0293(10) 0.0207(8) 0.0019(7) 0.0101(7) -0.0037(7)
C75 0.0157(7) 0.0213(9) 0.0149(7) 0.0020(6) 0.0056(6) 0.0020(6)
C76 0.0336(9) 0.0239(10) 0.0201(8) -0.0045(7) 0.0156(8) -0.0071(7)
C77 0.0339(11) 0.0453(13) 0.0344(11) -0.0085(9) 0.0172(9) -0.0200(9)
C78 0.0652(15) 0.0247(11) 0.0395(12) -0.0021(9) 0.0298(11) -0.0042(10)
C79 0.0265(9) 0.0206(9) 0.0262(9) 0.0016(7) 0.0139(7) 0.0007(7)
C80 0.0368(11) 0.0264(11) 0.0552(13) -0.0118(10) 0.0218(10) -0.0074(9)
C81 0.0477(12) 0.0268(11) 0.0401(12) 0.0090(9) 0.0167(10) 0.0106(9)
C82 0.0158(7) 0.0121(8) 0.0155(7) 0.0013(6) 0.0091(6) 0.0009(6)
C83 0.0157(7) 0.0179(8) 0.0116(7) 0.0027(6) 0.0059(6) -0.0014(6)
C84 0.0205(8) 0.0243(9) 0.0154(8) -0.0008(7) 0.0089(6) 0.0002(7)
C85 0.0269(9) 0.0266(10) 0.0166(8) -0.0044(7) 0.0086(7) -0.0069(7)
C86 0.0184(8) 0.0294(10) 0.0164(8) 0.0057(7) 0.0043(7) -0.0067(7)
C87 0.0169(8) 0.0271(9) 0.0195(8) 0.0076(7) 0.0090(7) 0.0028(7)
C88 0.0185(8) 0.0198(9) 0.0154(7) 0.0040(6) 0.0084(6) 0.0012(6)
C89 0.0249(9) 0.0444(13) 0.0342(11) 0.0050(9) 0.0083(8) -0.0048(9)
C90 0.0166(7) 0.0173(8) 0.0160(7) -0.0002(6) 0.0084(6) 0.0011(6)
C91 0.0145(7) 0.0166(8) 0.0193(8) -0.0034(6) 0.0069(6) 0.0002(6)
C92 0.0180(8) 0.0271(10) 0.0194(8) -0.0028(7) 0.0076(7) 0.0003(7)
C93 0.0207(8) 0.0278(10) 0.0204(8) -0.0033(7) 0.0040(7) 0.0034(7)
C94 0.0148(8) 0.0206(9) 0.0321(9) -0.0080(7) 0.0048(7) 0.0013(6)
C95 0.0195(8) 0.0210(9) 0.0349(10) -0.0035(7) 0.0136(8) -0.0030(7)
C96 0.0201(8) 0.0213(9) 0.0226(8) -0.0006(7) 0.0102(7) 0.0000(7)
C97 0.0122(7) 0.0192(8) 0.0111(7) 0.0003(6) 0.0055(6) -0.0007(6)
C98 0.0166(7) 0.0186(8) 0.0107(7) -0.0002(6) 0.0048(6) -0.0010(6)
C99 0.0171(7) 0.0217(9) 0.0146(7) -0.0024(6) 0.0069(6) 0.0022(6)
C100 0.0175(8) 0.0267(9) 0.0156(8) 0.0013(7) 0.0100(6) 0.0001(7)
C101 0.0178(8) 0.0194(9) 0.0178(8) 0.0039(6) 0.0083(6) -0.0022(6)
C102 0.0148(7) 0.0195(8) 0.0136(7) 0.0004(6) 0.0057(6) 0.0004(6)
C103 0.0318(9) 0.0170(9) 0.0172(8) -0.0007(6) 0.0141(7) -0.0020(7)
C104 0.0467(12) 0.0213(10) 0.0304(10) 0.0035(8) 0.0215(9) 0.0058(8)
C105 0.0369(10) 0.0245(10) 0.0325(10) -0.0091(8) 0.0212(9) -0.0118(8)
C106 0.0236(8) 0.0163(8) 0.0205(8) 0.0012(6) 0.0132(7) 0.0008(6)
C107 0.0289(9) 0.0191(9) 0.0237(9) -0.0017(7) 0.0104(7) -0.0005(7)
C108 0.0245(9) 0.0228(10) 0.0337(10) 0.0009(8) 0.0108(8) 0.0041(7)

loop_
_atom_type_symbol
_atom_type_description
_atom_type_scat_dispersion_real
_atom_type_scat_dispersion_imag
_atom_type_scat_source
C C 0.0033 0.0016
;
International Tables for Crystallography
(Vol. C, Tables 4.2.6.8 and 6.1.1.4)
;
H H 0.0000 0.0000
;
International Tables for Crystallography
(Vol. C, Table 6.1.1.4)
;
N N 0.0061 0.0033
;
International Tables for Crystallography
(Vol. C, Tables 4.2.6.8 and 6.1.1.4)
;
O O 0.0106 0.0060
;
International Tables for Crystallography
(Vol. C, Tables 4.2.6.8 and 6.1.1.4)
;
Cl Cl 0.1484 0.1585
;
International Tables for Crystallography
(Vol. C, Tables 4.2.6.8 and 6.1.1.4)
;

loop_
_geom_angle_atom_site_label_1
_geom_angle_atom_site_label_2
_geom_angle_atom_site_label_3
_geom_angle
_geom_angle_site_symmetry_1
_geom_angle_site_symmetry_3
_geom_angle_publ_flag
C5 O1 C8 117.60(12) . . ?
C32 O3 C35 117.01(13) . . ?
C59 O5 C62 117.36(14) . . ?
C86 O7 C89 117.45(15) . . ?
C1 N1 C9 129.48(13) . . ?
C1 N1 H1 118.2(14) . . ?
C9 N1 H1 112.3(14) . . ?
C9 N2 C10 127.58(13) . . ?
C9 N2 H2 115.2(12) . . ?
C10 N2 H2 117.2(12) . . ?
C1 N3 C16 123.57(12) . . ?
C28 N4 C36 129.59(13) . . ?
C28 N4 H4A 114.9(12) . . ?
C36 N4 H4A 115.5(12) . . ?
C36 N5 C37 126.74(13) . . ?
C36 N5 H5 114.8(12) . . ?
C37 N5 H5 118.5(12) . . ?
C28 N6 C43 123.02(12) . . ?
C55 N7 C63 129.51(14) . . ?
C55 N7 H7A 117.9(14) . . ?
C63 N7 H7A 112.6(14) . . ?
C63 N8 C64 124.51(13) . . ?
C63 N8 H8 117.4(13) . . ?
C64 N8 H8 118.0(13) . . ?
C55 N9 C70 121.97(13) . . ?
C82 N10 C90 129.34(13) . . ?
C82 N10 H10 117.4(13) . . ?
C90 N10 H10 112.9(13) . . ?
C90 N11 C91 127.60(14) . . ?
C90 N11 H11A 113.9(13) . . ?
C91 N11 H11A 118.5(13) . . ?
C82 N12 C97 122.71(13) . . ?
N3 C1 N1 119.70(13) . . ?
N3 C1 C2 125.99(13) . . ?
N1 C1 C2 114.31(12) . . ?
C7 C2 C3 118.12(13) . . ?
C7 C2 C1 120.32(13) . . ?
C3 C2 C1 121.56(13) . . ?
C4 C3 C2 120.77(14) . . ?
C4 C3 H3 119.6 . . ?
C2 C3 H3 119.6 . . ?
C3 C4 C5 120.33(14) . . ?
C3 C4 H4 119.8 . . ?
C5 C4 H4 119.8 . . ?
O1 C5 C6 124.15(14) . . ?
O1 C5 C4 115.91(14) . . ?
C6 C5 C4 119.95(14) . . ?
C7 C6 C5 119.31(14) . . ?
C7 C6 H6 120.3 . . ?
C5 C6 H6 120.3 . . ?
C6 C7 C2 121.51(14) . . ?
C6 C7 H7 119.2 . . ?
C2 C7 H7 119.2 . . ?
O1 C8 H8A 109.5 . . ?
O1 C8 H8B 109.5 . . ?
H8A C8 H8B 109.5 . . ?
O1 C8 H8C 109.5 . . ?
H8A C8 H8C 109.5 . . ?
H8B C8 H8C 109.5 . . ?
O2 C9 N2 125.16(14) . . ?
O2 C9 N1 119.37(13) . . ?
N2 C9 N1 115.47(13) . . ?
C15 C10 C11 119.50(14) . . ?
C15 C10 N2 124.05(14) . . ?
C11 C10 N2 116.45(14) . . ?
C12 C11 C10 120.66(15) . . ?
C12 C11 H11 119.7 . . ?
C10 C11 H11 119.7 . . ?
C13 C12 C11 119.18(15) . . ?
C13 C12 H12 120.4 . . ?
C11 C12 H12 120.4 . . ?
C12 C13 C14 120.93(14) . . ?
C12 C13 CL1 119.20(13) . . ?
C14 C13 CL1 119.87(13) . . ?
C13 C14 C15 119.92(15) . . ?
C13 C14 H14 120.0 . . ?
C15 C14 H14 120.0 . . ?
C14 C15 C10 119.80(15) . . ?
C14 C15 H15 120.1 . . ?
C10 C15 H15 120.1 . . ?
C21 C16 C17 121.51(14) . . ?
C21 C16 N3 119.41(14) . . ?
C17 C16 N3 118.82(14) . . ?
C18 C17 C16 117.72(15) . . ?
C18 C17 C22 121.86(14) . . ?
C16 C17 C22 120.41(13) . . ?
C19 C18 C17 121.72(15) . . ?
C19 C18 H18 119.1 . . ?
C17 C18 H18 119.1 . . ?
C20 C19 C18 119.50(15) . . ?
C20 C19 H19 120.2 . . ?
C18 C19 H19 120.2 . . ?
C19 C20 C21 121.46(15) . . ?
C19 C20 H20 119.3 . . ?
C21 C20 H20 119.3 . . ?
C20 C21 C16 118.09(15) . . ?
C20 C21 C25 120.50(15) . . ?
C16 C21 C25 121.40(14) . . ?
C17 C22 C24 113.23(14) . . ?
C17 C22 C23 111.83(13) . . ?
C24 C22 C23 109.89(14) . . ?
C17 C22 H22 107.2 . . ?
C24 C22 H22 107.2 . . ?
C23 C22 H22 107.2 . . ?
C22 C23 H23A 109.5 . . ?
C22 C23 H23B 109.5 . . ?
H23A C23 H23B 109.5 . . ?
C22 C23 H23C 109.5 . . ?
H23A C23 H23C 109.5 . . ?
H23B C23 H23C 109.5 . . ?
C22 C24 H24A 109.5 . . ?
C22 C24 H24B 109.5 . . ?
H24A C24 H24B 109.5 . . ?
C22 C24 H24C 109.5 . . ?
H24A C24 H24C 109.5 . . ?
H24B C24 H24C 109.5 . . ?
C26 C25 C21 113.82(18) . . ?
C26 C25 C27 111.6(3) . . ?
C21 C25 C27 109.88(17) . . ?
C26 C25 H25 107.1 . . ?
C21 C25 H25 107.1 . . ?
C27 C25 H25 107.1 . . ?
C25 C26 H26A 109.5 . . ?
C25 C26 H26B 109.5 . . ?
H26A C26 H26B 109.5 . . ?
C25 C26 H26C 109.5 . . ?
H26A C26 H26C 109.5 . . ?
H26B C26 H26C 109.5 . . ?
C25 C27 H27A 109.5 . . ?
C25 C27 H27B 109.5 . . ?
H27A C27 H27B 109.5 . . ?
C25 C27 H27C 109.5 . . ?
H27A C27 H27C 109.5 . . ?
H27B C27 H27C 109.5 . . ?
N6 C28 N4 120.34(13) . . ?
N6 C28 C29 126.02(13) . . ?
N4 C28 C29 113.65(12) . . ?
C34 C29 C30 119.05(14) . . ?
C34 C29 C28 120.14(13) . . ?
C30 C29 C28 120.81(14) . . ?
C31 C30 C29 120.26(14) . . ?
C31 C30 H30 119.9 . . ?
C29 C30 H30 119.9 . . ?
C30 C31 C32 120.17(15) . . ?
C30 C31 H31 119.9 . . ?
C32 C31 H31 119.9 . . ?
O3 C32 C33 124.43(14) . . ?
O3 C32 C31 115.58(14) . . ?
C33 C32 C31 119.99(14) . . ?
C34 C33 C32 119.51(15) . . ?
C34 C33 H33 120.2 . . ?
C32 C33 H33 120.2 . . ?
C33 C34 C29 121.01(14) . . ?
C33 C34 H34 119.5 . . ?
C29 C34 H34 119.5 . . ?
O3 C35 H35A 109.5 . . ?
O3 C35 H35B 109.5 . . ?
H35A C35 H35B 109.5 . . ?
O3 C35 H35C 109.5 . . ?
H35A C35 H35C 109.5 . . ?
H35B C35 H35C 109.5 . . ?
O4 C36 N5 125.57(14) . . ?
O4 C36 N4 118.64(13) . . ?
N5 C36 N4 115.79(13) . . ?
C38 C37 C42 119.33(14) . . ?
C38 C37 N5 117.63(14) . . ?
C42 C37 N5 122.99(14) . . ?
C39 C38 C37 120.70(15) . . ?
C39 C38 H38 119.6 . . ?
C37 C38 H38 119.6 . . ?
C40 C39 C38 119.09(15) . . ?
C40 C39 H39 120.5 . . ?
C38 C39 H39 120.5 . . ?
C41 C40 C39 121.08(15) . . ?
C41 C40 CL2 119.20(13) . . ?
C39 C40 CL2 119.72(13) . . ?
C40 C41 C42 119.96(16) . . ?
C40 C41 H41 120.0 . . ?
C42 C41 H41 120.0 . . ?
C41 C42 C37 119.81(16) . . ?
C41 C42 H42 120.1 . . ?
C37 C42 H42 120.1 . . ?
C48 C43 C44 121.05(13) . . ?
C48 C43 N6 118.62(13) . . ?
C44 C43 N6 119.87(14) . . ?
C45 C44 C43 118.07(14) . . ?
C45 C44 C49 119.83(14) . . ?
C43 C44 C49 122.08(13) . . ?
C46 C45 C44 121.60(15) . . ?
C46 C45 H45 119.2 . . ?
C44 C45 H45 119.2 . . ?
C47 C46 C45 119.34(14) . . ?
C47 C46 H46 120.3 . . ?
C45 C46 H46 120.3 . . ?
C46 C47 C48 121.56(15) . . ?
C46 C47 H47 119.2 . . ?
C48 C47 H47 119.2 . . ?
C47 C48 C43 118.27(14) . . ?
C47 C48 C52 120.70(14) . . ?
C43 C48 C52 121.02(13) . . ?
C44 C49 C51 111.27(14) . . ?
C44 C49 C50 111.10(14) . . ?
C51 C49 C50 112.08(16) . . ?
C44 C49 H49 107.4 . . ?
C51 C49 H49 107.4 . . ?
C50 C49 H49 107.4 . . ?
C49 C50 H50A 109.5 . . ?
C49 C50 H50B 109.5 . . ?
H50A C50 H50B 109.5 . . ?
C49 C50 H50C 109.5 . . ?
H50A C50 H50C 109.5 . . ?
H50B C50 H50C 109.5 . . ?
C49 C51 H51A 109.5 . . ?
C49 C51 H51B 109.5 . . ?
H51A C51 H51B 109.5 . . ?
C49 C51 H51C 109.5 . . ?
H51A C51 H51C 109.5 . . ?
H51B C51 H51C 109.5 . . ?
C48 C52 C53 112.00(13) . . ?
C48 C52 C54 111.01(13) . . ?
C53 C52 C54 111.14(14) . . ?
C48 C52 H52 107.5 . . ?
C53 C52 H52 107.5 . . ?
C54 C52 H52 107.5 . . ?
C52 C53 H53A 109.5 . . ?
C52 C53 H53B 109.5 . . ?
H53A C53 H53B 109.5 . . ?
C52 C53 H53C 109.5 . . ?
H53A C53 H53C 109.5 . . ?
H53B C53 H53C 109.5 . . ?
C52 C54 H54A 109.5 . . ?
C52 C54 H54B 109.5 . . ?
H54A C54 H54B 109.5 . . ?
C52 C54 H54C 109.5 . . ?
H54A C54 H54C 109.5 . . ?
H54B C54 H54C 109.5 . . ?
N9 C55 N7 120.00(14) . . ?
N9 C55 C56 126.47(13) . . ?
N7 C55 C56 113.53(13) . . ?
C61 C56 C57 118.57(14) . . ?
C61 C56 C55 121.04(14) . . ?
C57 C56 C55 120.39(14) . . ?
C58 C57 C56 120.71(15) . . ?
C58 C57 H57 119.6 . . ?
C56 C57 H57 119.6 . . ?
C57 C58 C59 120.12(16) . . ?
C57 C58 H58 119.9 . . ?
C59 C58 H58 119.9 . . ?
O5 C59 C60 124.25(15) . . ?
O5 C59 C58 115.78(15) . . ?
C60 C59 C58 119.97(15) . . ?
C59 C60 C61 119.43(15) . . ?
C59 C60 H60 120.3 . . ?
C61 C60 H60 120.3 . . ?
C60 C61 C56 121.19(15) . . ?
C60 C61 H61 119.4 . . ?
C56 C61 H61 119.4 . . ?
O5 C62 H62A 109.5 . . ?
O5 C62 H62B 109.5 . . ?
H62A C62 H62B 109.5 . . ?
O5 C62 H62C 109.5 . . ?
H62A C62 H62C 109.5 . . ?
H62B C62 H62C 109.5 . . ?
O6 C63 N8 125.27(14) . . ?
O6 C63 N7 119.04(14) . . ?
N8 C63 N7 115.70(13) . . ?
C65 C64 C69 119.69(15) . . ?
C65 C64 N8 118.63(15) . . ?
C69 C64 N8 121.64(14) . . ?
C64 C65 C66 120.40(16) . . ?
C64 C65 H65 119.8 . . ?
C66 C65 H65 119.8 . . ?
C67 C66 C65 119.23(16) . . ?
C67 C66 H66 120.4 . . ?
C65 C66 H66 120.4 . . ?
C66 C67 C68 121.19(15) . . ?
C66 C67 CL3 119.16(13) . . ?
C68 C67 CL3 119.66(14) . . ?
C67 C68 C69 119.58(16) . . ?
C67 C68 H68 120.2 . . ?
C69 C68 H68 120.2 . . ?
C68 C69 C64 119.91(15) . . ?
C68 C69 H69 120.0 . . ?
C64 C69 H69 120.0 . . ?
C75 C70 C71 121.66(14) . . ?
C75 C70 N9 120.29(14) . . ?
C71 C70 N9 117.77(14) . . ?
C72 C71 C70 118.11(15) . . ?
C72 C71 C76 122.05(15) . . ?
C70 C71 C76 119.83(14) . . ?
C73 C72 C71 121.27(16) . . ?
C73 C72 H72 119.4 . . ?
C71 C72 H72 119.4 . . ?
C74 C73 C72 119.75(15) . . ?
C74 C73 H73 120.1 . . ?
C72 C73 H73 120.1 . . ?
C73 C74 C75 121.55(16) . . ?
C73 C74 H74 119.2 . . ?
C75 C74 H74 119.2 . . ?
C70 C75 C74 117.64(15) . . ?
C70 C75 C79 122.16(14) . . ?
C74 C75 C79 120.14(15) . . ?
C71 C76 C78 113.42(15) . . ?
C71 C76 C77 110.86(15) . . ?
C78 C76 C77 110.00(16) . . ?
C71 C76 H76 107.4 . . ?
C78 C76 H76 107.4 . . ?
C77 C76 H76 107.4 . . ?
C76 C77 H77A 109.5 . . ?
C76 C77 H77B 109.5 . . ?
H77A C77 H77B 109.5 . . ?
C76 C77 H77C 109.5 . . ?
H77A C77 H77C 109.5 . . ?
H77B C77 H77C 109.5 . . ?
C76 C78 H78A 109.5 . . ?
C76 C78 H78B 109.5 . . ?
H78A C78 H78B 109.5 . . ?
C76 C78 H78C 109.5 . . ?
H78A C78 H78C 109.5 . . ?
H78B C78 H78C 109.5 . . ?
C75 C79 C80 112.59(14) . . ?
C75 C79 C81 110.02(15) . . ?
C80 C79 C81 112.11(16) . . ?
C75 C79 H79 107.3 . . ?
C80 C79 H79 107.3 . . ?
C81 C79 H79 107.3 . . ?
C79 C80 H80A 109.5 . . ?
C79 C80 H80B 109.5 . . ?
H80A C80 H80B 109.5 . . ?
C79 C80 H80C 109.5 . . ?
H80A C80 H80C 109.5 . . ?
H80B C80 H80C 109.5 . . ?
C79 C81 H81A 109.5 . . ?
C79 C81 H81B 109.5 . . ?
H81A C81 H81B 109.5 . . ?
C79 C81 H81C 109.5 . . ?
H81A C81 H81C 109.5 . . ?
H81B C81 H81C 109.5 . . ?
N12 C82 N10 120.06(13) . . ?
N12 C82 C83 125.70(13) . . ?
N10 C82 C83 114.22(13) . . ?
C88 C83 C84 118.43(14) . . ?
C88 C83 C82 121.37(14) . . ?
C84 C83 C82 120.15(14) . . ?
C85 C84 C83 120.65(15) . . ?
C85 C84 H84 119.7 . . ?
C83 C84 H84 119.7 . . ?
C84 C85 C86 120.10(16) . . ?
C84 C85 H85 120.0 . . ?
C86 C85 H85 120.0 . . ?
O7 C86 C87 124.91(16) . . ?
O7 C86 C85 115.11(16) . . ?
C87 C86 C85 119.98(15) . . ?
C86 C87 C88 119.69(15) . . ?
C86 C87 H87 120.2 . . ?
C88 C87 H87 120.2 . . ?
C87 C88 C83 121.14(15) . . ?
C87 C88 H88 119.4 . . ?
C83 C88 H88 119.4 . . ?
O7 C89 H89A 109.5 . . ?
O7 C89 H89B 109.5 . . ?
H89A C89 H89B 109.5 . . ?
O7 C89 H89C 109.5 . . ?
H89A C89 H89C 109.5 . . ?
H89B C89 H89C 109.5 . . ?
O8 C90 N11 125.06(14) . . ?
O8 C90 N10 119.23(14) . . ?
N11 C90 N10 115.71(13) . . ?
C96 C91 C92 119.38(14) . . ?
C96 C91 N11 123.99(14) . . ?
C92 C91 N11 116.58(14) . . ?
C93 C92 C91 120.67(16) . . ?
C93 C92 H92 119.7 . . ?
C91 C92 H92 119.7 . . ?
C94 C93 C92 119.28(16) . . ?
C94 C93 H93 120.4 . . ?
C92 C93 H93 120.4 . . ?
C93 C94 C95 120.90(15) . . ?
C93 C94 CL4 119.52(14) . . ?
C95 C94 CL4 119.57(14) . . ?
C94 C95 C96 119.82(16) . . ?
C94 C95 H95 120.1 . . ?
C96 C95 H95 120.1 . . ?
C95 C96 C91 119.93(16) . . ?
C95 C96 H96 120.0 . . ?
C91 C96 H96 120.0 . . ?
C102 C97 C98 121.51(13) . . ?
C102 C97 N12 121.14(14) . . ?
C98 C97 N12 117.19(13) . . ?
C99 C98 C97 118.23(14) . . ?
C99 C98 C103 122.10(14) . . ?
C97 C98 C103 119.68(13) . . ?
C100 C99 C98 121.24(15) . . ?
C100 C99 H99 119.4 . . ?
C98 C99 H99 119.4 . . ?
C101 C100 C99 119.49(14) . . ?
C101 C100 H100 120.3 . . ?
C99 C100 H100 120.3 . . ?
C100 C101 C102 121.75(15) . . ?
C100 C101 H101 119.1 . . ?
C102 C101 H101 119.1 . . ?
C101 C102 C97 117.78(14) . . ?
C101 C102 C106 120.14(14) . . ?
C97 C102 C106 122.08(13) . . ?
C98 C103 C104 113.92(14) . . ?
C98 C103 C105 110.13(14) . . ?
C104 C103 C105 110.38(15) . . ?
C98 C103 H103 107.4 . . ?
C104 C103 H103 107.4 . . ?
C105 C103 H103 107.4 . . ?
C103 C104 H10A 109.5 . . ?
C103 C104 H10B 109.5 . . ?
H10A C104 H10B 109.5 . . ?
C103 C104 H10C 109.5 . . ?
H10A C104 H10C 109.5 . . ?
H10B C104 H10C 109.5 . . ?
C103 C105 H10D 109.5 . . ?
C103 C105 H10E 109.5 . . ?
H10D C105 H10E 109.5 . . ?
C103 C105 H10F 109.5 . . ?
H10D C105 H10F 109.5 . . ?
H10E C105 H10F 109.5 . . ?
C102 C106 C107 111.19(13) . . ?
C102 C106 C108 111.24(13) . . ?
C107 C106 C108 111.16(14) . . ?
C102 C106 H106 107.7 . . ?
C107 C106 H106 107.7 . . ?
C108 C106 H106 107.7 . . ?
C106 C107 H10G 109.5 . . ?
C106 C107 H10H 109.5 . . ?
H10G C107 H10H 109.5 . . ?
C106 C107 H10I 109.5 . . ?
H10G C107 H10I 109.5 . . ?
H10H C107 H10I 109.5 . . ?
C106 C108 H10J 109.5 . . ?
C106 C108 H10K 109.5 . . ?
H10J C108 H10K 109.5 . . ?
C106 C108 H10L 109.5 . . ?
H10J C108 H10L 109.5 . . ?
H10K C108 H10L 109.5 . . ?

loop_
_geom_bond_atom_site_label_1
_geom_bond_atom_site_label_2
_geom_bond_distance
_geom_bond_site_symmetry_2
_geom_bond_publ_flag
CL1 C13 1.7456(16) . ?
CL2 C40 1.7495(16) . ?
CL3 C67 1.7485(16) . ?
CL4 C94 1.7474(17) . ?
O1 C5 1.3640(17) . ?
O1 C8 1.427(2) . ?
O2 C9 1.2279(18) . ?
O3 C32 1.3625(17) . ?
O3 C35 1.428(2) . ?
O4 C36 1.2373(18) . ?
O5 C59 1.3672(19) . ?
O5 C62 1.429(2) . ?
O6 C63 1.2325(18) . ?
O7 C86 1.3679(19) . ?
O7 C89 1.406(2) . ?
O8 C90 1.2332(18) . ?
N1 C1 1.3877(19) . ?
N1 C9 1.4007(19) . ?
N1 H1 0.83(2) . ?
N2 C9 1.352(2) . ?
N2 C10 1.4117(19) . ?
N2 H2 0.88(2) . ?
N3 C1 1.2853(19) . ?
N3 C16 1.4222(19) . ?
N4 C28 1.3861(19) . ?
N4 C36 1.3960(19) . ?
N4 H4A 0.841(19) . ?
N5 C36 1.3453(19) . ?
N5 C37 1.4118(19) . ?
N5 H5 0.90(2) . ?
N6 C28 1.2867(19) . ?
N6 C43 1.4260(18) . ?
N7 C55 1.3846(19) . ?
N7 C63 1.3990(19) . ?
N7 H7A 0.83(2) . ?
N8 C63 1.350(2) . ?
N8 C64 1.4190(19) . ?
N8 H8 0.90(2) . ?
N9 C55 1.288(2) . ?
N9 C70 1.4258(19) . ?
N10 C82 1.3915(19) . ?
N10 C90 1.3958(19) . ?
N10 H10 0.87(2) . ?
N11 C90 1.351(2) . ?
N11 C91 1.4136(19) . ?
N11 H11A 0.86(2) . ?
N12 C82 1.2855(19) . ?
N12 C97 1.4266(19) . ?
C1 C2 1.4904(19) . ?
C2 C7 1.393(2) . ?
C2 C3 1.402(2) . ?
C3 C4 1.378(2) . ?
C3 H3 0.9500 . ?
C4 C5 1.390(2) . ?
C4 H4 0.9500 . ?
C5 C6 1.389(2) . ?
C6 C7 1.389(2) . ?
C6 H6 0.9500 . ?
C7 H7 0.9500 . ?
C8 H8A 0.9800 . ?
C8 H8B 0.9800 . ?
C8 H8C 0.9800 . ?
C10 C15 1.394(2) . ?
C10 C11 1.396(2) . ?
C11 C12 1.388(2) . ?
C11 H11 0.9500 . ?
C12 C13 1.382(2) . ?
C12 H12 0.9500 . ?
C13 C14 1.386(2) . ?
C14 C15 1.390(2) . ?
C14 H14 0.9500 . ?
C15 H15 0.9500 . ?
C16 C21 1.405(2) . ?
C16 C17 1.412(2) . ?
C17 C18 1.397(2) . ?
C17 C22 1.520(2) . ?
C18 C19 1.385(2) . ?
C18 H18 0.9500 . ?
C19 C20 1.385(2) . ?
C19 H19 0.9500 . ?
C20 C21 1.399(2) . ?
C20 H20 0.9500 . ?
C21 C25 1.519(2) . ?
C22 C24 1.525(2) . ?
C22 C23 1.534(2) . ?
C22 H22 1.0000 . ?
C23 H23A 0.9800 . ?
C23 H23B 0.9800 . ?
C23 H23C 0.9800 . ?
C24 H24A 0.9800 . ?
C24 H24B 0.9800 . ?
C24 H24C 0.9800 . ?
C25 C26 1.478(3) . ?
C25 C27 1.528(3) . ?
C25 H25 1.0000 . ?
C26 H26A 0.9800 . ?
C26 H26B 0.9800 . ?
C26 H26C 0.9800 . ?
C27 H27A 0.9800 . ?
C27 H27B 0.9800 . ?
C27 H27C 0.9800 . ?
C28 C29 1.488(2) . ?
C29 C34 1.389(2) . ?
C29 C30 1.399(2) . ?
C30 C31 1.383(2) . ?
C30 H30 0.9500 . ?
C31 C32 1.395(2) . ?
C31 H31 0.9500 . ?
C32 C33 1.389(2) . ?
C33 C34 1.389(2) . ?
C33 H33 0.9500 . ?
C34 H34 0.9500 . ?
C35 H35A 0.9800 . ?
C35 H35B 0.9800 . ?
C35 H35C 0.9800 . ?
C37 C38 1.394(2) . ?
C37 C42 1.394(2) . ?
C38 C39 1.387(2) . ?
C38 H38 0.9500 . ?
C39 C40 1.380(2) . ?
C39 H39 0.9500 . ?
C40 C41 1.379(3) . ?
C41 C42 1.388(2) . ?
C41 H41 0.9500 . ?
C42 H42 0.9500 . ?
C43 C48 1.408(2) . ?
C43 C44 1.408(2) . ?
C44 C45 1.400(2) . ?
C44 C49 1.520(2) . ?
C45 C46 1.385(2) . ?
C45 H45 0.9500 . ?
C46 C47 1.384(2) . ?
C46 H46 0.9500 . ?
C47 C48 1.397(2) . ?
C47 H47 0.9500 . ?
C48 C52 1.521(2) . ?
C49 C51 1.525(2) . ?
C49 C50 1.526(2) . ?
C49 H49 1.0000 . ?
C50 H50A 0.9800 . ?
C50 H50B 0.9800 . ?
C50 H50C 0.9800 . ?
C51 H51A 0.9800 . ?
C51 H51B 0.9800 . ?
C51 H51C 0.9800 . ?
C52 C53 1.529(2) . ?
C52 C54 1.531(2) . ?
C52 H52 1.0000 . ?
C53 H53A 0.9800 . ?
C53 H53B 0.9800 . ?
C53 H53C 0.9800 . ?
C54 H54A 0.9800 . ?
C54 H54B 0.9800 . ?
C54 H54C 0.9800 . ?
C55 C56 1.489(2) . ?
C56 C61 1.390(2) . ?
C56 C57 1.397(2) . ?
C57 C58 1.380(2) . ?
C57 H57 0.9500 . ?
C58 C59 1.392(2) . ?
C58 H58 0.9500 . ?
C59 C60 1.389(2) . ?
C60 C61 1.390(2) . ?
C60 H60 0.9500 . ?
C61 H61 0.9500 . ?
C62 H62A 0.9800 . ?
C62 H62B 0.9800 . ?
C62 H62C 0.9800 . ?
C64 C65 1.388(2) . ?
C64 C69 1.389(2) . ?
C65 C66 1.390(2) . ?
C65 H65 0.9500 . ?
C66 C67 1.374(3) . ?
C66 H66 0.9500 . ?
C67 C68 1.381(2) . ?
C68 C69 1.389(2) . ?
C68 H68 0.9500 . ?
C69 H69 0.9500 . ?
C70 C75 1.403(2) . ?
C70 C71 1.411(2) . ?
C71 C72 1.394(2) . ?
C71 C76 1.516(2) . ?
C72 C73 1.386(2) . ?
C72 H72 0.9500 . ?
C73 C74 1.382(3) . ?
C73 H73 0.9500 . ?
C74 C75 1.404(2) . ?
C74 H74 0.9500 . ?
C75 C79 1.517(2) . ?
C76 C78 1.524(3) . ?
C76 C77 1.533(3) . ?
C76 H76 1.0000 . ?
C77 H77A 0.9800 . ?
C77 H77B 0.9800 . ?
C77 H77C 0.9800 . ?
C78 H78A 0.9800 . ?
C78 H78B 0.9800 . ?
C78 H78C 0.9800 . ?
C79 C80 1.528(3) . ?
C79 C81 1.531(3) . ?
C79 H79 1.0000 . ?
C80 H80A 0.9800 . ?
C80 H80B 0.9800 . ?
C80 H80C 0.9800 . ?
C81 H81A 0.9800 . ?
C81 H81B 0.9800 . ?
C81 H81C 0.9800 . ?
C82 C83 1.488(2) . ?
C83 C88 1.394(2) . ?
C83 C84 1.402(2) . ?
C84 C85 1.381(2) . ?
C84 H84 0.9500 . ?
C85 C86 1.394(2) . ?
C85 H85 0.9500 . ?
C86 C87 1.386(3) . ?
C87 C88 1.388(2) . ?
C87 H87 0.9500 . ?
C88 H88 0.9500 . ?
C89 H89A 0.9800 . ?
C89 H89B 0.9800 . ?
C89 H89C 0.9800 . ?
C91 C96 1.393(2) . ?
C91 C92 1.395(2) . ?
C92 C93 1.385(2) . ?
C92 H92 0.9500 . ?
C93 C94 1.382(3) . ?
C93 H93 0.9500 . ?
C94 C95 1.385(3) . ?
C95 C96 1.389(2) . ?
C95 H95 0.9500 . ?
C96 H96 0.9500 . ?
C97 C102 1.403(2) . ?
C97 C98 1.413(2) . ?
C98 C99 1.391(2) . ?
C98 C103 1.521(2) . ?
C99 C100 1.390(2) . ?
C99 H99 0.9500 . ?
C100 C101 1.384(2) . ?
C100 H100 0.9500 . ?
C101 C102 1.398(2) . ?
C101 H101 0.9500 . ?
C102 C106 1.520(2) . ?
C103 C104 1.530(2) . ?
C103 C105 1.537(2) . ?
C103 H103 1.0000 . ?
C104 H10A 0.9800 . ?
C104 H10B 0.9800 . ?
C104 H10C 0.9800 . ?
C105 H10D 0.9800 . ?
C105 H10E 0.9800 . ?
C105 H10F 0.9800 . ?
C106 C107 1.533(2) . ?
C106 C108 1.535(2) . ?
C106 H106 1.0000 . ?
C107 H10G 0.9800 . ?
C107 H10H 0.9800 . ?
C107 H10I 0.9800 . ?
C108 H10J 0.9800 . ?
C108 H10K 0.9800 . ?
C108 H10L 0.9800 . ?

loop_
_geom_hbond_atom_site_label_D
_geom_hbond_atom_site_label_H
_geom_hbond_atom_site_label_A
_geom_hbond_site_symmetry_D
_geom_hbond_site_symmetry_H
_geom_hbond_site_symmetry_A
_geom_hbond_distance_DA
_geom_hbond_distance_DH
_geom_hbond_distance_HA
_geom_hbond_angle_DHA
_geom_hbond_publ_flag
N1 H1 O4 . . . 2.9180(17) 0.83(2) 2.10(2) 168.0(19) no
N2 H2 N3 . . . 2.633(2) 0.88(2) 1.90(2) 140.2(15) no
N4 H4A O2 . . . 2.8630(17) 0.841(19) 2.04(2) 167.9(18) no
N5 H5 N6 . . . 2.661(2) 0.90(2) 1.91(2) 140.3(15) no
N7 H7A O8 . . . 2.8695(18) 0.83(2) 2.05(2) 172(2) no
N8 H8 N9 . . . 2.654(2) 0.90(3) 1.93(2) 136.5(15) no
N10 H10 O6 . . . 2.9244(17) 0.87(2) 2.08(2) 165.3(19) no
N11 H11A N12 . . . 2.642(2) 0.86(3) 1.91(2) 142.2(15) no

loop_
_geom_torsion_atom_site_label_1
_geom_torsion_atom_site_label_2
_geom_torsion_atom_site_label_3
_geom_torsion_atom_site_label_4
_geom_torsion
_geom_torsion_site_symmetry_1
_geom_torsion_site_symmetry_2
_geom_torsion_site_symmetry_3
_geom_torsion_site_symmetry_4
_geom_torsion_publ_flag
C16 N3 C1 N1 -168.11(14) . . . . ?
C16 N3 C1 C2 12.0(2) . . . . ?
C9 N1 C1 N3 7.2(2) . . . . ?
C9 N1 C1 C2 -172.90(15) . . . . ?
N3 C1 C2 C7 39.0(2) . . . . ?
N1 C1 C2 C7 -140.87(14) . . . . ?
N3 C1 C2 C3 -141.36(16) . . . . ?
N1 C1 C2 C3 38.8(2) . . . . ?
C7 C2 C3 C4 0.0(2) . . . . ?
C1 C2 C3 C4 -179.66(14) . . . . ?
C2 C3 C4 C5 1.1(2) . . . . ?
C8 O1 C5 C6 -2.2(2) . . . . ?
C8 O1 C5 C4 178.16(15) . . . . ?
C3 C4 C5 O1 178.23(14) . . . . ?
C3 C4 C5 C6 -1.4(2) . . . . ?
O1 C5 C6 C7 -179.08(14) . . . . ?
C4 C5 C6 C7 0.5(2) . . . . ?
C5 C6 C7 C2 0.6(2) . . . . ?
C3 C2 C7 C6 -0.9(2) . . . . ?
C1 C2 C7 C6 178.77(14) . . . . ?
C10 N2 C9 O2 -1.6(3) . . . . ?
C10 N2 C9 N1 178.19(14) . . . . ?
C1 N1 C9 O2 176.26(15) . . . . ?
C1 N1 C9 N2 -3.5(2) . . . . ?
C9 N2 C10 C15 -16.2(3) . . . . ?
C9 N2 C10 C11 164.90(16) . . . . ?
C15 C10 C11 C12 -0.1(2) . . . . ?
N2 C10 C11 C12 178.86(15) . . . . ?
C10 C11 C12 C13 -0.4(3) . . . . ?
C11 C12 C13 C14 0.5(3) . . . . ?
C11 C12 C13 CL1 -179.30(13) . . . . ?
C12 C13 C14 C15 -0.1(3) . . . . ?
CL1 C13 C14 C15 179.74(13) . . . . ?
C13 C14 C15 C10 -0.5(2) . . . . ?
C11 C10 C15 C14 0.6(2) . . . . ?
N2 C10 C15 C14 -178.33(15) . . . . ?
C1 N3 C16 C21 76.05(19) . . . . ?
C1 N3 C16 C17 -109.82(17) . . . . ?
C21 C16 C17 C18 0.1(2) . . . . ?
N3 C16 C17 C18 -173.87(13) . . . . ?
C21 C16 C17 C22 -178.55(13) . . . . ?
N3 C16 C17 C22 7.4(2) . . . . ?
C16 C17 C18 C19 0.5(2) . . . . ?
C22 C17 C18 C19 179.20(14) . . . . ?
C17 C18 C19 C20 -0.9(2) . . . . ?
C18 C19 C20 C21 0.6(2) . . . . ?
C19 C20 C21 C16 0.1(2) . . . . ?
C19 C20 C21 C25 178.71(15) . . . . ?
C17 C16 C21 C20 -0.4(2) . . . . ?
N3 C16 C21 C20 173.55(13) . . . . ?
C17 C16 C21 C25 -179.05(14) . . . . ?
N3 C16 C21 C25 -5.1(2) . . . . ?
C18 C17 C22 C24 -27.3(2) . . . . ?
C16 C17 C22 C24 151.28(14) . . . . ?
C18 C17 C22 C23 97.45(17) . . . . ?
C16 C17 C22 C23 -83.92(17) . . . . ?
C20 C21 C25 C26 35.4(3) . . . . ?
C16 C21 C25 C26 -146.0(3) . . . . ?
C20 C21 C25 C27 -90.6(3) . . . . ?
C16 C21 C25 C27 88.0(3) . . . . ?
C43 N6 C28 N4 -171.31(14) . . . . ?
C43 N6 C28 C29 8.7(2) . . . . ?
C36 N4 C28 N6 9.2(3) . . . . ?
C36 N4 C28 C29 -170.80(15) . . . . ?
N6 C28 C29 C34 46.5(2) . . . . ?
N4 C28 C29 C34 -133.50(15) . . . . ?
N6 C28 C29 C30 -133.32(17) . . . . ?
N4 C28 C29 C30 46.70(19) . . . . ?
C34 C29 C30 C31 -0.3(2) . . . . ?
C28 C29 C30 C31 179.48(14) . . . . ?
C29 C30 C31 C32 0.8(2) . . . . ?
C35 O3 C32 C33 -1.7(2) . . . . ?
C35 O3 C32 C31 178.59(14) . . . . ?
C30 C31 C32 O3 179.44(14) . . . . ?
C30 C31 C32 C33 -0.3(2) . . . . ?
O3 C32 C33 C34 179.62(14) . . . . ?
C31 C32 C33 C34 -0.7(2) . . . . ?
C32 C33 C34 C29 1.2(2) . . . . ?
C30 C29 C34 C33 -0.7(2) . . . . ?
C28 C29 C34 C33 179.54(14) . . . . ?
C37 N5 C36 O4 -4.7(3) . . . . ?
C37 N5 C36 N4 175.36(14) . . . . ?
C28 N4 C36 O4 -179.22(15) . . . . ?
C28 N4 C36 N5 0.8(2) . . . . ?
C36 N5 C37 C38 160.29(16) . . . . ?
C36 N5 C37 C42 -22.3(3) . . . . ?
C42 C37 C38 C39 1.3(2) . . . . ?
N5 C37 C38 C39 178.84(15) . . . . ?
C37 C38 C39 C40 -0.2(3) . . . . ?
C38 C39 C40 C41 -0.8(3) . . . . ?
C38 C39 C40 CL2 178.88(13) . . . . ?
C39 C40 C41 C42 0.6(3) . . . . ?
CL2 C40 C41 C42 -179.05(14) . . . . ?
C40 C41 C42 C37 0.5(3) . . . . ?
C38 C37 C42 C41 -1.5(3) . . . . ?
N5 C37 C42 C41 -178.86(15) . . . . ?
C28 N6 C43 C48 -110.40(17) . . . . ?
C28 N6 C43 C44 77.34(19) . . . . ?
C48 C43 C44 C45 -3.4(2) . . . . ?
N6 C43 C44 C45 168.68(13) . . . . ?
C48 C43 C44 C49 178.22(13) . . . . ?
N6 C43 C44 C49 -9.7(2) . . . . ?
C43 C44 C45 C46 0.8(2) . . . . ?
C49 C44 C45 C46 179.27(14) . . . . ?
C44 C45 C46 C47 1.8(2) . . . . ?
C45 C46 C47 C48 -2.0(2) . . . . ?
C46 C47 C48 C43 -0.5(2) . . . . ?
C46 C47 C48 C52 -179.90(14) . . . . ?
C44 C43 C48 C47 3.2(2) . . . . ?
N6 C43 C48 C47 -168.96(13) . . . . ?
C44 C43 C48 C52 -177.35(13) . . . . ?
N6 C43 C48 C52 10.5(2) . . . . ?
C45 C44 C49 C51 51.7(2) . . . . ?
C43 C44 C49 C51 -129.93(16) . . . . ?
C45 C44 C49 C50 -73.93(19) . . . . ?
C43 C44 C49 C50 104.43(18) . . . . ?
C47 C48 C52 C53 -42.38(19) . . . . ?
C43 C48 C52 C53 138.20(15) . . . . ?
C47 C48 C52 C54 82.50(18) . . . . ?
C43 C48 C52 C54 -96.92(17) . . . . ?
C70 N9 C55 N7 -173.35(14) . . . . ?
C70 N9 C55 C56 6.5(3) . . . . ?
C63 N7 C55 N9 9.5(3) . . . . ?
C63 N7 C55 C56 -170.37(15) . . . . ?
N9 C55 C56 C61 47.0(2) . . . . ?
N7 C55 C56 C61 -133.11(15) . . . . ?
N9 C55 C56 C57 -132.97(18) . . . . ?
N7 C55 C56 C57 46.9(2) . . . . ?
C61 C56 C57 C58 -0.1(2) . . . . ?
C55 C56 C57 C58 179.93(15) . . . . ?
C56 C57 C58 C59 1.2(3) . . . . ?
C62 O5 C59 C60 0.6(3) . . . . ?
C62 O5 C59 C58 -179.37(17) . . . . ?
C57 C58 C59 O5 178.65(16) . . . . ?
C57 C58 C59 C60 -1.3(3) . . . . ?
O5 C59 C60 C61 -179.70(15) . . . . ?
C58 C59 C60 C61 0.3(2) . . . . ?
C59 C60 C61 C56 0.9(2) . . . . ?
C57 C56 C61 C60 -1.0(2) . . . . ?
C55 C56 C61 C60 179.00(14) . . . . ?
C64 N8 C63 O6 -5.4(3) . . . . ?
C64 N8 C63 N7 174.61(15) . . . . ?
C55 N7 C63 O6 -177.67(16) . . . . ?
C55 N7 C63 N8 2.3(3) . . . . ?
C63 N8 C64 C65 136.56(17) . . . . ?
C63 N8 C64 C69 -45.7(2) . . . . ?
C69 C64 C65 C66 0.8(2) . . . . ?
N8 C64 C65 C66 178.58(15) . . . . ?
C64 C65 C66 C67 -0.6(3) . . . . ?
C65 C66 C67 C68 -0.2(3) . . . . ?
C65 C66 C67 CL3 -179.84(13) . . . . ?
C66 C67 C68 C69 0.8(3) . . . . ?
CL3 C67 C68 C69 -179.60(13) . . . . ?
C67 C68 C69 C64 -0.6(2) . . . . ?
C65 C64 C69 C68 -0.2(2) . . . . ?
N8 C64 C69 C68 -177.95(15) . . . . ?
C55 N9 C70 C75 73.9(2) . . . . ?
C55 N9 C70 C71 -112.07(17) . . . . ?
C75 C70 C71 C72 -1.3(2) . . . . ?
N9 C70 C71 C72 -175.30(13) . . . . ?
C75 C70 C71 C76 177.63(14) . . . . ?
N9 C70 C71 C76 3.7(2) . . . . ?
C70 C71 C72 C73 1.4(2) . . . . ?
C76 C71 C72 C73 -177.49(15) . . . . ?
C71 C72 C73 C74 -0.5(2) . . . . ?
C72 C73 C74 C75 -0.6(3) . . . . ?
C71 C70 C75 C74 0.3(2) . . . . ?
N9 C70 C75 C74 174.12(14) . . . . ?
C71 C70 C75 C79 -176.90(15) . . . . ?
N9 C70 C75 C79 -3.1(2) . . . . ?
C73 C74 C75 C70 0.7(2) . . . . ?
C73 C74 C75 C79 177.93(15) . . . . ?
C72 C71 C76 C78 -28.9(2) . . . . ?
C70 C71 C76 C78 152.14(16) . . . . ?
C72 C71 C76 C77 95.38(19) . . . . ?
C70 C71 C76 C77 -83.54(18) . . . . ?
C70 C75 C79 C80 -134.33(17) . . . . ?
C74 C75 C79 C80 48.5(2) . . . . ?
C70 C75 C79 C81 99.83(18) . . . . ?
C74 C75 C79 C81 -77.3(2) . . . . ?
C97 N12 C82 N10 177.29(14) . . . . ?
C97 N12 C82 C83 -1.0(2) . . . . ?
C90 N10 C82 N12 -4.1(2) . . . . ?
C90 N10 C82 C83 174.39(15) . . . . ?
N12 C82 C83 C88 -46.3(2) . . . . ?
N10 C82 C83 C88 135.31(15) . . . . ?
N12 C82 C83 C84 130.94(17) . . . . ?
N10 C82 C83 C84 -47.5(2) . . . . ?
C88 C83 C84 C85 0.6(2) . . . . ?
C82 C83 C84 C85 -176.76(15) . . . . ?
C83 C84 C85 C86 -1.3(2) . . . . ?
C89 O7 C86 C87 1.7(2) . . . . ?
C89 O7 C86 C85 -177.98(16) . . . . ?
C84 C85 C86 O7 -179.55(15) . . . . ?
C84 C85 C86 C87 0.8(2) . . . . ?
O7 C86 C87 C88 -179.08(15) . . . . ?
C85 C86 C87 C88 0.6(2) . . . . ?
C86 C87 C88 C83 -1.4(2) . . . . ?
C84 C83 C88 C87 0.8(2) . . . . ?
C82 C83 C88 C87 178.08(14) . . . . ?
C91 N11 C90 O8 0.3(3) . . . . ?
C91 N11 C90 N10 -179.07(15) . . . . ?
C82 N10 C90 O8 176.92(15) . . . . ?
C82 N10 C90 N11 -3.7(2) . . . . ?
C90 N11 C91 C96 -20.4(3) . . . . ?
C90 N11 C91 C92 161.99(16) . . . . ?
C96 C91 C92 C93 -0.4(3) . . . . ?
N11 C91 C92 C93 177.40(15) . . . . ?
C91 C92 C93 C94 -0.7(3) . . . . ?
C92 C93 C94 C95 1.2(3) . . . . ?
C92 C93 C94 CL4 -178.30(13) . . . . ?
C93 C94 C95 C96 -0.6(3) . . . . ?
CL4 C94 C95 C96 178.87(13) . . . . ?
C94 C95 C96 C91 -0.5(3) . . . . ?
C92 C91 C96 C95 0.9(2) . . . . ?
N11 C91 C96 C95 -176.65(15) . . . . ?
C82 N12 C97 C102 -75.5(2) . . . . ?
C82 N12 C97 C98 109.08(17) . . . . ?
C102 C97 C98 C99 0.9(2) . . . . ?
N12 C97 C98 C99 176.28(13) . . . . ?
C102 C97 C98 C103 -179.18(14) . . . . ?
N12 C97 C98 C103 -3.8(2) . . . . ?
C97 C98 C99 C100 -0.8(2) . . . . ?
C103 C98 C99 C100 179.21(14) . . . . ?
C98 C99 C100 C101 0.3(2) . . . . ?
C99 C100 C101 C102 0.2(2) . . . . ?
C100 C101 C102 C97 -0.2(2) . . . . ?
C100 C101 C102 C106 179.96(14) . . . . ?
C98 C97 C102 C101 -0.4(2) . . . . ?
N12 C97 C102 C101 -175.58(13) . . . . ?
C98 C97 C102 C106 179.47(14) . . . . ?
N12 C97 C102 C106 4.3(2) . . . . ?
C99 C98 C103 C104 22.5(2) . . . . ?
C97 C98 C103 C104 -157.48(15) . . . . ?
C99 C98 C103 C105 -102.17(17) . . . . ?
C97 C98 C103 C105 77.88(18) . . . . ?
C101 C102 C106 C107 -55.06(19) . . . . ?
C97 C102 C106 C107 125.11(16) . . . . ?
C101 C102 C106 C108 69.42(19) . . . . ?
C97 C102 C106 C108 -110.41(17) . . . . ?
